data_7130818
loop_
_publ_author_name
'Song, Li-Cheng'
'Zhang, Zhen-Qing'
'Liu, Bei-Bei'
'Wang, Yin-Peng'
'Chen, Shuai'

_publ_section_title
;
 Biomimetic Models of [Fe]-Hydrogenase Featuring a
 2-Acylphenylthiomethyl-6-R-pyridine (R = H or OMe) Ligand
;
_journal_name_full 'Chemical Communications'
_journal_paper_doi 10.1039/D2CC04523K
_journal_year 2022
_chemical_formula_sum 'C15 H10 Fe I N O3 S'
_chemical_formula_weight 467.05
_space_group_crystal_system triclinic
_space_group_IT_number 2
_space_group_name_Hall '-P 1'
_space_group_name_H-M_alt 'P -1'
_atom_sites_solution_hydrogens geom
_atom_sites_solution_primary direct
_audit_creation_method SHELXL-2018/3
_audit_update_record
;
2022-04-18 deposited with the CCDC.	2022-10-05 downloaded from the CCDC.
;
_cell_angle_alpha 91.00(3)
_cell_angle_beta 94.52(3)
_cell_angle_gamma 119.13(3)
_cell_formula_units_Z 2
_cell_length_a 8.2779(17)
_cell_length_b 8.2797(17)
_cell_length_c 13.137(3)
_cell_measurement_reflns_used 2859
_cell_measurement_temperature 113(2)
_cell_measurement_theta_max 27.8904
_cell_measurement_theta_min 2.8221
_cell_volume 782.4(4)
_computing_cell_refinement 'CrystalClear (Rigaku Inc., 2008)'
_computing_data_collection 'CrystalClear (Rigaku Inc., 2008)'
_computing_data_reduction 'CrystalClear (Rigaku Inc., 2008)'
_computing_structure_refinement 'SHELXL-2018/3 (Sheldrick, 2018)'
_computing_structure_solution 'SHELXT 2018/2 (Sheldrick, 2018)'
_diffrn_ambient_temperature 113(2)
_diffrn_detector_area_resol_mean 28.5714
_diffrn_measured_fraction_theta_full 0.991
_diffrn_measured_fraction_theta_max 0.987
_diffrn_measurement_device_type 'Bruker P4'
_diffrn_measurement_method dtprofit.ref
_diffrn_radiation_type MoK\a
_diffrn_radiation_wavelength 0.71073
_diffrn_reflns_av_R_equivalents 0.0706
_diffrn_reflns_av_unetI/netI 0.1332
_diffrn_reflns_Laue_measured_fraction_full 0.991
_diffrn_reflns_Laue_measured_fraction_max 0.987
_diffrn_reflns_limit_h_max 10
_diffrn_reflns_limit_h_min -10
_diffrn_reflns_limit_k_max 10
_diffrn_reflns_limit_k_min -10
_diffrn_reflns_limit_l_max 17
_diffrn_reflns_limit_l_min -17
_diffrn_reflns_number 9225
_diffrn_reflns_point_group_measured_fraction_full 0.991
_diffrn_reflns_point_group_measured_fraction_max 0.987
_diffrn_reflns_theta_full 25.242
_diffrn_reflns_theta_max 27.852
_diffrn_reflns_theta_min 2.822
_exptl_absorpt_coefficient_mu 3.079
_exptl_absorpt_correction_T_max 1.0000
_exptl_absorpt_correction_T_min 0.5782
_exptl_absorpt_correction_type multi-scan
_exptl_absorpt_process_details
;
CrysAlisPro 1.171.39.46 (Rigaku Oxford Diffraction, 2018)
Empirical absorption correction using spherical harmonics,
 implemented in SCALE3 ABSPACK scaling algorithm.
;
_exptl_crystal_colour yellow
_exptl_crystal_density_diffrn 1.982
_exptl_crystal_description block
_exptl_crystal_F_000 452
_exptl_crystal_size_max 0.050
_exptl_crystal_size_mid 0.040
_exptl_crystal_size_min 0.030
_refine_diff_density_max 1.092
_refine_diff_density_min -1.938
_refine_diff_density_rms 0.191
_refine_ls_extinction_method none
_refine_ls_goodness_of_fit_ref 0.786
_refine_ls_hydrogen_treatment constr
_refine_ls_matrix_type full
_refine_ls_number_parameters 199
_refine_ls_number_reflns 3661
_refine_ls_number_restraints 288
_refine_ls_restrained_S_all 0.775
_refine_ls_R_factor_all 0.0473
_refine_ls_R_factor_gt 0.0400
_refine_ls_shift/su_max 0.001
_refine_ls_shift/su_mean 0.000
_refine_ls_structure_factor_coef Fsqd
_refine_ls_weighting_details 'w=1/[\s^2^(Fo^2^)] where P=(Fo^2^+2Fc^2^)/3'
_refine_ls_weighting_scheme calc
_refine_ls_wR_factor_gt 0.0845
_refine_ls_wR_factor_ref 0.0867
_reflns_Friedel_coverage 0.000
_reflns_number_gt 2751
_reflns_number_total 3661
_reflns_threshold_expression 'I > 2\s(I)'
_cod_data_source_file d2cc04523k2.cif
_cod_data_source_block Complex1
_cod_original_cell_volume 782.5(3)
_cod_database_code 7130818
_shelx_shelxl_version_number 2018/3
_shelx_space_group_comment
;
The symmetry employed for this shelxl refinement is uniquely defined
by the following loop, which should always be used as a source of
symmetry information in preference to the above space-group names.
They are only intended as comments.
;
_shelx_estimated_absorpt_t_min 0.861
_shelx_estimated_absorpt_t_max 0.913

loop_
_space_group_symop_operation_xyz
'x, y, z'
'-x, -y, -z'

loop_
_atom_site_label
_atom_site_type_symbol
_atom_site_fract_x
_atom_site_fract_y
_atom_site_fract_z
_atom_site_U_iso_or_equiv
_atom_site_adp_type
_atom_site_occupancy
_atom_site_site_symmetry_order
_atom_site_calc_flag
_atom_site_refinement_flags_posn
_atom_site_refinement_flags_adp
_atom_site_refinement_flags_occupancy
_atom_site_disorder_assembly
_atom_site_disorder_group
I1 I 0.78487(4) 0.65608(4) 0.94835(2) 0.01765(11) Uani 1 1 d . . . . .
Fe1 Fe 0.64474(9) 0.65975(9) 0.75437(5) 0.01144(17) Uani 1 1 d . . . . .
S1 S 0.90003(16) 0.93134(16) 0.73322(9) 0.0151(3) Uani 1 1 d . . . . .
O1 O 0.8248(5) 0.4581(5) 0.6836(3) 0.0306(10) Uani 1 1 d . . . . .
O2 O 0.3083(5) 0.3083(5) 0.7700(3) 0.0314(10) Uani 1 1 d . . . . .
O3 O 0.3881(5) 0.5635(5) 0.5766(3) 0.0270(9) Uani 1 1 d . . . . .
N1 N 0.5431(5) 0.8189(5) 0.8073(3) 0.0149(9) Uani 1 1 d . . . . .
C1 C 0.7507(7) 0.5366(7) 0.7097(4) 0.0192(11) Uani 1 1 d . U . . .
C2 C 0.4390(7) 0.4457(7) 0.7661(4) 0.0182(11) Uani 1 1 d . U . . .
C5 C 0.3619(8) 0.7511(8) 0.8230(4) 0.0256(11) Uani 1 1 d . U . . .
H5 H 0.278457 0.623471 0.805497 0.031 Uiso 1 1 calc R U . . .
C6 C 0.2915(8) 0.8569(8) 0.8628(4) 0.0314(12) Uani 1 1 d . U . . .
H6 H 0.163402 0.803348 0.872412 0.038 Uiso 1 1 calc R U . . .
C7 C 0.4130(9) 1.0434(8) 0.8885(4) 0.0324(12) Uani 1 1 d . U . . .
H7 H 0.370018 1.118970 0.918372 0.039 Uiso 1 1 calc R U . . .
C8 C 0.5968(8) 1.1180(8) 0.8701(4) 0.0285(12) Uani 1 1 d . U . . .
H8 H 0.680889 1.246469 0.884416 0.034 Uiso 1 1 calc R U . . .
C9 C 0.6568(7) 1.0022(7) 0.8303(4) 0.0209(10) Uani 1 1 d . U . . .
C4 C 0.8597(7) 1.0779(7) 0.8192(4) 0.0221(11) Uani 1 1 d . U . . .
H4A H 0.926472 1.089865 0.887220 0.027 Uiso 1 1 calc R U . . .
H4B H 0.910614 1.203065 0.792990 0.027 Uiso 1 1 calc R U . . .
C10 C 0.8291(7) 0.9817(7) 0.6122(4) 0.0167(10) Uani 1 1 d . U . . .
C11 C 0.9389(7) 1.1492(7) 0.5682(4) 0.0210(11) Uani 1 1 d . U . . .
H11 H 1.052945 1.241836 0.602879 0.025 Uiso 1 1 calc R U . . .
C12 C 0.8749(7) 1.1749(7) 0.4722(4) 0.0236(11) Uani 1 1 d . U . . .
H12 H 0.945678 1.287907 0.441128 0.028 Uiso 1 1 calc R U . . .
C13 C 0.7125(8) 1.0410(7) 0.4216(4) 0.0268(12) Uani 1 1 d . U . . .
H13 H 0.672980 1.060774 0.355447 0.032 Uiso 1 1 calc R U . . .
C14 C 0.6044(7) 0.8758(7) 0.4661(4) 0.0233(11) Uani 1 1 d . U . . .
H14 H 0.492018 0.782850 0.430059 0.028 Uiso 1 1 calc R U . . .
C15 C 0.6604(7) 0.8468(7) 0.5630(4) 0.0170(10) Uani 1 1 d . U . . .
C3 C 0.5423(7) 0.6739(7) 0.6167(4) 0.0170(10) Uani 1 1 d . U . . .

loop_
_atom_site_aniso_label
_atom_site_aniso_U_11
_atom_site_aniso_U_22
_atom_site_aniso_U_33
_atom_site_aniso_U_23
_atom_site_aniso_U_13
_atom_site_aniso_U_12
I1 0.01928(19) 0.0222(2) 0.01039(17) 0.00351(14) 0.00292(13) 0.00900(15)
Fe1 0.0119(4) 0.0122(4) 0.0087(4) 0.0028(3) 0.0052(3) 0.0041(3)
S1 0.0130(6) 0.0158(6) 0.0139(6) 0.0049(5) 0.0048(5) 0.0045(5)
O1 0.044(3) 0.031(2) 0.029(2) 0.0045(19) 0.0155(19) 0.027(2)
O2 0.022(2) 0.023(2) 0.033(2) 0.0112(18) 0.0001(18) -0.0010(17)
O3 0.025(2) 0.025(2) 0.017(2) 0.0035(17) -0.0036(16) 0.0019(17)
N1 0.016(2) 0.020(2) 0.010(2) 0.0066(18) 0.0058(17) 0.0092(18)
C1 0.027(3) 0.016(2) 0.015(2) 0.008(2) 0.008(2) 0.010(2)
C2 0.022(3) 0.017(2) 0.014(2) 0.004(2) 0.002(2) 0.008(2)
C5 0.033(2) 0.033(2) 0.017(2) 0.009(2) 0.0087(19) 0.019(2)
C6 0.038(3) 0.057(3) 0.019(3) 0.017(2) 0.016(2) 0.037(2)
C7 0.056(3) 0.046(3) 0.018(3) 0.010(2) 0.015(2) 0.042(2)
C8 0.054(3) 0.030(3) 0.016(2) 0.008(2) 0.013(2) 0.030(2)
C9 0.036(2) 0.027(2) 0.008(2) 0.0054(19) 0.0052(19) 0.021(2)
C4 0.032(2) 0.020(2) 0.015(2) 0.0018(19) 0.0040(19) 0.0132(19)
C10 0.024(2) 0.021(2) 0.011(2) 0.0063(18) 0.0112(17) 0.0148(18)
C11 0.026(2) 0.022(2) 0.018(2) 0.0076(19) 0.0154(19) 0.0120(19)
C12 0.035(3) 0.024(2) 0.020(2) 0.015(2) 0.018(2) 0.018(2)
C13 0.036(3) 0.036(3) 0.015(2) 0.012(2) 0.012(2) 0.021(2)
C14 0.031(3) 0.028(2) 0.013(2) 0.004(2) 0.006(2) 0.016(2)
C15 0.025(2) 0.021(2) 0.009(2) 0.0060(18) 0.0087(17) 0.0139(18)
C3 0.024(2) 0.021(2) 0.009(2) 0.0023(18) 0.0081(18) 0.0127(19)

loop_
_atom_type_symbol
_atom_type_description
_atom_type_scat_dispersion_real
_atom_type_scat_dispersion_imag
_atom_type_scat_source
C C 0.0033 0.0016 'International Tables Vol C Tables 4.2.6.8 and 6.1.1.4'
H H 0.0000 0.0000 'International Tables Vol C Tables 4.2.6.8 and 6.1.1.4'
Fe Fe 0.3463 0.8444 'International Tables Vol C Tables 4.2.6.8 and 6.1.1.4'
I I -0.4742 1.8119 'International Tables Vol C Tables 4.2.6.8 and 6.1.1.4'
N N 0.0061 0.0033 'International Tables Vol C Tables 4.2.6.8 and 6.1.1.4'
O O 0.0106 0.0060 'International Tables Vol C Tables 4.2.6.8 and 6.1.1.4'
S S 0.1246 0.1234 'International Tables Vol C Tables 4.2.6.8 and 6.1.1.4'

loop_
_geom_angle_atom_site_label_1
_geom_angle_atom_site_label_2
_geom_angle_atom_site_label_3
_geom_angle
_geom_angle_site_symmetry_1
_geom_angle_site_symmetry_3
_geom_angle_publ_flag
C1 Fe1 C2 89.4(2) . . ?
C1 Fe1 C3 93.6(2) . . ?
C2 Fe1 C3 89.4(2) . . ?
C1 Fe1 N1 175.5(2) . . ?
C2 Fe1 N1 94.9(2) . . ?
C3 Fe1 N1 87.54(17) . . ?
C1 Fe1 S1 90.77(17) . . ?
C2 Fe1 S1 177.66(16) . . ?
C3 Fe1 S1 88.25(16) . . ?
N1 Fe1 S1 84.92(12) . . ?
C1 Fe1 I1 89.22(17) . . ?
C2 Fe1 I1 91.75(16) . . ?
C3 Fe1 I1 176.92(14) . . ?
N1 Fe1 I1 89.52(11) . . ?
S1 Fe1 I1 90.58(6) . . ?
C10 S1 C4 101.5(2) . . ?
C10 S1 Fe1 99.59(18) . . ?
C4 S1 Fe1 98.37(18) . . ?
C9 N1 C5 116.5(4) . . ?
C9 N1 Fe1 120.4(3) . . ?
C5 N1 Fe1 123.1(3) . . ?
O1 C1 Fe1 177.5(5) . . ?
O2 C2 Fe1 177.6(5) . . ?
N1 C5 C6 123.8(5) . . ?
N1 C5 H5 118.1 . . ?
C6 C5 H5 118.1 . . ?
C5 C6 C7 118.2(5) . . ?
C5 C6 H6 120.9 . . ?
C7 C6 H6 120.9 . . ?
C8 C7 C6 119.3(5) . . ?
C8 C7 H7 120.3 . . ?
C6 C7 H7 120.3 . . ?
C7 C8 C9 118.8(5) . . ?
C7 C8 H8 120.6 . . ?
C9 C8 H8 120.6 . . ?
N1 C9 C8 123.2(5) . . ?
N1 C9 C4 117.3(4) . . ?
C8 C9 C4 119.3(5) . . ?
C9 C4 S1 112.0(3) . . ?
C9 C4 H4A 109.2 . . ?
S1 C4 H4A 109.2 . . ?
C9 C4 H4B 109.2 . . ?
S1 C4 H4B 109.2 . . ?
H4A C4 H4B 107.9 . . ?
C15 C10 C11 121.6(5) . . ?
C15 C10 S1 116.9(4) . . ?
C11 C10 S1 121.6(4) . . ?
C12 C11 C10 117.7(5) . . ?
C12 C11 H11 121.2 . . ?
C10 C11 H11 121.2 . . ?
C13 C12 C11 121.3(5) . . ?
C13 C12 H12 119.4 . . ?
C11 C12 H12 119.4 . . ?
C12 C13 C14 120.6(5) . . ?
C12 C13 H13 119.7 . . ?
C14 C13 H13 119.7 . . ?
C15 C14 C13 120.0(5) . . ?
C15 C14 H14 120.0 . . ?
C13 C14 H14 120.0 . . ?
C14 C15 C10 118.8(5) . . ?
C14 C15 C3 121.8(5) . . ?
C10 C15 C3 119.3(4) . . ?
O3 C3 C15 118.9(4) . . ?
O3 C3 Fe1 125.2(4) . . ?
C15 C3 Fe1 115.7(3) . . ?

loop_
_geom_bond_atom_site_label_1
_geom_bond_atom_site_label_2
_geom_bond_distance
_geom_bond_site_symmetry_2
_geom_bond_publ_flag
I1 Fe1 2.7224(10) . ?
Fe1 C1 1.756(5) . ?
Fe1 C2 1.783(5) . ?
Fe1 C3 1.966(5) . ?
Fe1 N1 2.017(4) . ?
Fe1 S1 2.2556(17) . ?
S1 C10 1.777(5) . ?
S1 C4 1.807(5) . ?
O1 C1 1.152(5) . ?
O2 C2 1.131(6) . ?
O3 C3 1.218(6) . ?
N1 C9 1.352(6) . ?
N1 C5 1.357(6) . ?
C5 C6 1.381(7) . ?
C5 H5 0.9500 . ?
C6 C7 1.388(8) . ?
C6 H6 0.9500 . ?
C7 C8 1.379(8) . ?
C7 H7 0.9500 . ?
C8 C9 1.388(6) . ?
C8 H8 0.9500 . ?
C9 C4 1.501(7) . ?
C4 H4A 0.9900 . ?
C4 H4B 0.9900 . ?
C10 C15 1.389(7) . ?
C10 C11 1.403(6) . ?
C11 C12 1.390(7) . ?
C11 H11 0.9500 . ?
C12 C13 1.364(7) . ?
C12 H12 0.9500 . ?
C13 C14 1.390(7) . ?
C13 H13 0.9500 . ?
C14 C15 1.386(7) . ?
C14 H14 0.9500 . ?
C15 C3 1.512(7) . ?

loop_
_geom_torsion_atom_site_label_1
_geom_torsion_atom_site_label_2
_geom_torsion_atom_site_label_3
_geom_torsion_atom_site_label_4
_geom_torsion
_geom_torsion_site_symmetry_1
_geom_torsion_site_symmetry_2
_geom_torsion_site_symmetry_3
_geom_torsion_site_symmetry_4
_geom_torsion_publ_flag
C9 N1 C5 C6 -1.8(7) . . . . ?
Fe1 N1 C5 C6 177.4(4) . . . . ?
N1 C5 C6 C7 0.0(8) . . . . ?
C5 C6 C7 C8 2.3(8) . . . . ?
C6 C7 C8 C9 -2.7(8) . . . . ?
C5 N1 C9 C8 1.4(7) . . . . ?
Fe1 N1 C9 C8 -177.8(4) . . . . ?
C5 N1 C9 C4 176.6(4) . . . . ?
Fe1 N1 C9 C4 -2.6(6) . . . . ?
C7 C8 C9 N1 0.8(8) . . . . ?
C7 C8 C9 C4 -174.3(5) . . . . ?
N1 C9 C4 S1 21.8(5) . . . . ?
C8 C9 C4 S1 -162.8(4) . . . . ?
C10 S1 C4 C9 74.9(4) . . . . ?
Fe1 S1 C4 C9 -26.8(4) . . . . ?
C4 S1 C10 C15 -106.0(4) . . . . ?
Fe1 S1 C10 C15 -5.4(4) . . . . ?
C4 S1 C10 C11 74.4(4) . . . . ?
Fe1 S1 C10 C11 175.0(4) . . . . ?
C15 C10 C11 C12 -1.2(7) . . . . ?
S1 C10 C11 C12 178.4(4) . . . . ?
C10 C11 C12 C13 -1.0(7) . . . . ?
C11 C12 C13 C14 1.3(8) . . . . ?
C12 C13 C14 C15 0.6(8) . . . . ?
C13 C14 C15 C10 -2.7(7) . . . . ?
C13 C14 C15 C3 176.6(4) . . . . ?
C11 C10 C15 C14 3.0(7) . . . . ?
S1 C10 C15 C14 -176.6(4) . . . . ?
C11 C10 C15 C3 -176.3(4) . . . . ?
S1 C10 C15 C3 4.1(6) . . . . ?
C14 C15 C3 O3 -5.2(7) . . . . ?
C10 C15 C3 O3 174.1(4) . . . . ?
C14 C15 C3 Fe1 -179.4(4) . . . . ?
C10 C15 C3 Fe1 -0.1(6) . . . . ?
